data_2238351
loop_
_publ_author_name
'Hu, Yong-Peng'
'Yan, Biao'
'Li, Jie'
'Ma, Hai-Xia'

_publ_section_title
;
 1-[6-(3,5-Dimethylpyrazol-1-yl)-1,2,4,5-tetrazin-3-yl]guanidin-2-ium
 perchlorate methanol monosolvate
;
_journal_coeditor_code GK2585
_journal_issue 8
_journal_name_full 'Acta Crystallographica Section E'
_journal_page_first o1332
_journal_paper_doi 10.1107/S1600536813020448
_journal_volume 69
_journal_year 2013
_chemical_formula_iupac 'C8 H12 N9 +, Cl O4 -, C H4 O'
_chemical_formula_moiety 'C8 H12 N9 +, Cl O4 -, C H4 O'
_chemical_formula_sum 'C9 H16 Cl N9 O5'
_chemical_formula_weight 365.76
_chemical_name_systematic
;
1-[6-(3,5-Dimethylpyrazol-1-yl)-1,2,4,5-tetrazin-3-yl]guanidin-2-ium
perchlorate methanol monosolvate
;
_space_group_IT_number 14
_symmetry_cell_setting monoclinic
_symmetry_space_group_name_Hall '-P 2ybc'
_symmetry_space_group_name_H-M 'P 1 21/c 1'
_atom_sites_solution_hydrogens geom
_atom_sites_solution_primary direct
_atom_sites_solution_secondary difmap
_audit_creation_method SHELXL-97
_cell_angle_alpha 90.00
_cell_angle_beta 108.3050(10)
_cell_angle_gamma 90.00
_cell_formula_units_Z 4
_cell_length_a 12.7906(15)
_cell_length_b 8.0149(10)
_cell_length_c 16.644(2)
_cell_measurement_reflns_used 3433
_cell_measurement_temperature 296(2)
_cell_measurement_theta_max 25.82
_cell_measurement_theta_min 2.58
_cell_volume 1619.9(3)
_computing_cell_refinement 'SAINT (Bruker, 2003)'
_computing_data_collection 'APEX2 (Bruker, 2003)'
_computing_data_reduction 'SAINT (Bruker, 2003)'
_computing_molecular_graphics 'SHELXTL (Sheldrick, 2008)'
_computing_publication_material 'SHELXTL (Sheldrick, 2008)'
_computing_structure_refinement 'SHELXL97 (Sheldrick, 2008)'
_computing_structure_solution 'SHELXS97 (Sheldrick, 2008)'
_diffrn_ambient_temperature 296(2)
_diffrn_measured_fraction_theta_full 0.999
_diffrn_measured_fraction_theta_max 0.999
_diffrn_measurement_device_type 'Bruker SMART APEXII CCD area-detector'
_diffrn_measurement_method 'phi and omega scans'
_diffrn_radiation_monochromator graphite
_diffrn_radiation_source 'fine-focus sealed tube'
_diffrn_radiation_type MoK\a
_diffrn_radiation_wavelength 0.71073
_diffrn_reflns_av_R_equivalents 0.0223
_diffrn_reflns_av_sigmaI/netI 0.0249
_diffrn_reflns_limit_h_max 15
_diffrn_reflns_limit_h_min -14
_diffrn_reflns_limit_k_max 6
_diffrn_reflns_limit_k_min -9
_diffrn_reflns_limit_l_max 18
_diffrn_reflns_limit_l_min -19
_diffrn_reflns_number 7710
_diffrn_reflns_theta_full 25.10
_diffrn_reflns_theta_max 25.10
_diffrn_reflns_theta_min 2.58
_diffrn_standards_interval_count 0
_diffrn_standards_interval_time 0
_diffrn_standards_number 0
_exptl_absorpt_coefficient_mu 0.279
_exptl_absorpt_correction_T_max 0.948
_exptl_absorpt_correction_T_min 0.902
_exptl_absorpt_correction_type multi-scan
_exptl_absorpt_process_details '(SADABS; Sheldrick, 2000)'
_exptl_crystal_colour yellow
_exptl_crystal_density_diffrn 1.500
_exptl_crystal_density_method 'not measured'
_exptl_crystal_description block
_exptl_crystal_F_000 760
_exptl_crystal_size_max 0.38
_exptl_crystal_size_mid 0.28
_exptl_crystal_size_min 0.19
_refine_diff_density_max 0.240
_refine_diff_density_min -0.268
_refine_ls_extinction_coef 0.0149(15)
_refine_ls_extinction_expression Fc^*^=kFc[1+0.001xFc^2^\l^3^/sin(2\q)]^-1/4^
_refine_ls_extinction_method 'SHELXL97 (Sheldrick, 2008)'
_refine_ls_goodness_of_fit_ref 1.056
_refine_ls_hydrogen_treatment constr
_refine_ls_matrix_type full
_refine_ls_number_parameters 222
_refine_ls_number_reflns 2875
_refine_ls_number_restraints 0
_refine_ls_restrained_S_all 1.056
_refine_ls_R_factor_all 0.0457
_refine_ls_R_factor_gt 0.0382
_refine_ls_shift/su_max 0.000
_refine_ls_shift/su_mean 0.000
_refine_ls_structure_factor_coef Fsqd
_refine_ls_weighting_details 'calc w=1/[\s^2^(Fo^2^)+(0.0557P)^2^+0.5826P] where P=(Fo^2^+2Fc^2^)/3'
_refine_ls_weighting_scheme calc
_refine_ls_wR_factor_gt 0.1068
_refine_ls_wR_factor_ref 0.1125
_reflns_number_gt 2426
_reflns_number_total 2875
_reflns_threshold_expression I>2sigma(I)
_cod_data_source_file gk2585.cif
_cod_data_source_block I
_cod_original_sg_symbol_H-M 'P 21/c'
_cod_database_code 2238351
_cod_database_fobs_code 2238351

loop_
_symmetry_equiv_pos_as_xyz
'x, y, z'
'-x, y+1/2, -z+1/2'
'-x, -y, -z'
'x, -y-1/2, z-1/2'

loop_
_atom_site_type_symbol
_atom_site_label
_atom_site_fract_x
_atom_site_fract_y
_atom_site_fract_z
_atom_site_U_iso_or_equiv
_atom_site_adp_type
_atom_site_calc_flag
_atom_site_refinement_flags
_atom_site_occupancy
_atom_site_symmetry_multiplicity
Cl Cl 0.71723(4) 0.14781(6) 0.07027(3) 0.0510(2) Uani d . 1 1
N N2 0.67200(16) 0.7743(2) 0.19606(13) 0.0613(5) Uani d . 1 1
H H2A 0.6775 0.8725 0.1769 0.074 Uiso calc R 1 1
H H2B 0.7265 0.7322 0.2353 0.074 Uiso calc R 1 1
N N3 0.56882(13) 0.5343(2) 0.19387(11) 0.0463(4) Uani d . 1 1
H H3 0.5025 0.4971 0.1807 0.056 Uiso calc R 1 1
N N1 0.49649(15) 0.7504(3) 0.10588(13) 0.0639(6) Uani d . 1 1
H H1A 0.5002 0.8483 0.0858 0.077 Uiso calc R 1 1
H H1B 0.4373 0.6923 0.0868 0.077 Uiso calc R 1 1
N N4 0.61470(13) 0.2743(2) 0.24859(12) 0.0503(4) Uani d . 1 1
N N5 0.68994(14) 0.1634(2) 0.28457(12) 0.0524(5) Uani d . 1 1
N N6 0.82827(13) 0.3725(2) 0.31430(11) 0.0510(4) Uani d . 1 1
N N7 0.75184(14) 0.4852(2) 0.27682(11) 0.0516(4) Uani d . 1 1
N N9 0.84660(13) -0.0495(2) 0.37776(10) 0.0468(4) Uani d . 1 1
C C5 0.93968(17) -0.1338(2) 0.40593(13) 0.0473(5) Uani d . 1 1
C C6 1.02667(17) -0.0472(3) 0.39046(14) 0.0544(5) Uani d . 1 1
H H6 1.0995 -0.0824 0.4048 0.065 Uiso calc R 1 1
C C7 0.98545(16) 0.0966(3) 0.35103(13) 0.0513(5) Uani d . 1 1
N N8 0.87506(13) 0.0947(2) 0.34434(10) 0.0445(4) Uani d . 1 1
O O1 0.69859(19) 0.3153(2) 0.08793(16) 0.0991(7) Uani d . 1 1
O O2 0.61828(13) 0.0547(2) 0.05927(12) 0.0742(5) Uani d . 1 1
O O3 0.80093(16) 0.0795(3) 0.13929(14) 0.1041(7) Uani d . 1 1
O O4 0.74576(18) 0.1425(3) -0.00434(12) 0.0920(7) Uani d . 1 1
O O5 0.36726(13) 0.4239(2) 0.10212(12) 0.0690(5) Uani d . 1 1
H H5 0.3085 0.4369 0.1114 0.103 Uiso calc R 1 1
C C1 0.58130(17) 0.6897(2) 0.16581(13) 0.0455(5) Uani d . 1 1
C C2 0.65001(15) 0.4300(2) 0.24091(12) 0.0421(4) Uani d . 1 1
C C3 0.79545(15) 0.2160(2) 0.31182(12) 0.0425(4) Uani d . 1 1
C C4 0.9443(2) -0.3002(3) 0.44739(16) 0.0669(7) Uani d . 1 1
H H4A 0.8769 -0.3192 0.4598 0.100 Uiso calc R 1 1
H H4B 1.0050 -0.3024 0.4990 0.100 Uiso calc R 1 1
H H4C 0.9540 -0.3858 0.4100 0.100 Uiso calc R 1 1
C C8 1.0389(2) 0.2301(4) 0.3155(2) 0.0821(9) Uani d . 1 1
H H8A 1.0451 0.3296 0.3488 0.123 Uiso calc R 1 1
H H8B 0.9950 0.2528 0.2582 0.123 Uiso calc R 1 1
H H8C 1.1109 0.1941 0.3166 0.123 Uiso calc R 1 1
C C9 0.3592(3) 0.2881(5) 0.0482(3) 0.1234(15) Uani d . 1 1
H H9A 0.4295 0.2681 0.0405 0.185 Uiso calc R 1 1
H H9B 0.3056 0.3116 -0.0056 0.185 Uiso calc R 1 1
H H9C 0.3371 0.1910 0.0725 0.185 Uiso calc R 1 1

loop_
_atom_site_aniso_label
_atom_site_aniso_U_11
_atom_site_aniso_U_22
_atom_site_aniso_U_33
_atom_site_aniso_U_12
_atom_site_aniso_U_13
_atom_site_aniso_U_23
Cl 0.0464(3) 0.0461(3) 0.0566(3) -0.0045(2) 0.0103(2) 0.0036(2)
N2 0.0621(12) 0.0374(10) 0.0784(13) -0.0025(9) 0.0135(10) 0.0134(9)
N3 0.0380(8) 0.0378(9) 0.0616(10) 0.0032(7) 0.0136(8) 0.0093(8)
N1 0.0550(11) 0.0606(12) 0.0739(13) 0.0101(9) 0.0171(9) 0.0296(10)
N4 0.0410(9) 0.0407(9) 0.0675(11) 0.0020(7) 0.0144(8) 0.0137(8)
N5 0.0423(9) 0.0399(9) 0.0713(12) 0.0019(7) 0.0127(8) 0.0140(8)
N6 0.0429(9) 0.0379(9) 0.0628(11) 0.0010(7) 0.0033(8) 0.0040(8)
N7 0.0481(10) 0.0351(9) 0.0636(11) 0.0008(7) 0.0058(8) 0.0042(8)
N9 0.0450(9) 0.0371(9) 0.0537(10) 0.0021(7) 0.0091(7) 0.0080(7)
C5 0.0508(11) 0.0380(11) 0.0452(11) 0.0100(9) 0.0039(9) -0.0030(8)
C6 0.0427(11) 0.0534(13) 0.0634(13) 0.0130(10) 0.0111(10) -0.0024(10)
C7 0.0421(11) 0.0551(13) 0.0572(12) 0.0039(10) 0.0166(9) 0.0007(10)
N8 0.0400(9) 0.0385(9) 0.0524(10) 0.0041(7) 0.0109(7) 0.0076(7)
O1 0.1156(17) 0.0471(10) 0.152(2) -0.0112(11) 0.0675(16) -0.0110(12)
O2 0.0597(10) 0.0659(11) 0.0934(13) -0.0216(9) 0.0188(9) 0.0095(9)
O3 0.0709(12) 0.1261(19) 0.0903(14) 0.0117(13) -0.0106(10) 0.0277(13)
O4 0.0944(14) 0.1182(18) 0.0745(12) -0.0142(13) 0.0424(11) -0.0052(12)
O5 0.0487(9) 0.0724(11) 0.0892(12) -0.0052(8) 0.0265(8) -0.0270(9)
C1 0.0468(11) 0.0395(11) 0.0528(11) 0.0085(9) 0.0197(9) 0.0077(9)
C2 0.0407(10) 0.0365(10) 0.0489(11) 0.0022(8) 0.0138(8) 0.0040(8)
C3 0.0408(10) 0.0387(10) 0.0457(10) 0.0020(8) 0.0104(8) 0.0064(8)
C4 0.0700(15) 0.0437(12) 0.0730(16) 0.0112(11) 0.0026(12) 0.0095(11)
C8 0.0601(15) 0.0845(19) 0.113(2) 0.0046(14) 0.0429(15) 0.0253(17)
C9 0.090(2) 0.142(3) 0.149(3) -0.019(2) 0.053(2) -0.089(3)

loop_
_atom_type_symbol
_atom_type_description
_atom_type_scat_dispersion_real
_atom_type_scat_dispersion_imag
_atom_type_scat_source
C C 0.0033 0.0016 'International Tables Vol C Tables 4.2.6.8 and 6.1.1.4'
H H 0.0000 0.0000 'International Tables Vol C Tables 4.2.6.8 and 6.1.1.4'
N N 0.0061 0.0033 'International Tables Vol C Tables 4.2.6.8 and 6.1.1.4'
O O 0.0106 0.0060 'International Tables Vol C Tables 4.2.6.8 and 6.1.1.4'
Cl Cl 0.1484 0.1585 'International Tables Vol C Tables 4.2.6.8 and 6.1.1.4'

loop_
_geom_angle_atom_site_label_1
_geom_angle_atom_site_label_2
_geom_angle_atom_site_label_3
_geom_angle
O4 Cl O1 108.79(14)
O4 Cl O3 111.56(14)
O1 Cl O3 109.53(16)
O4 Cl O2 109.68(12)
O1 Cl O2 108.81(12)
O3 Cl O2 108.42(13)
C1 N2 H2A 120.0
C1 N2 H2B 120.0
H2A N2 H2B 120.0
C1 N3 C2 127.33(17)
C1 N3 H3 116.3
C2 N3 H3 116.3
C1 N1 H1A 120.0
C1 N1 H1B 120.0
H1A N1 H1B 120.0
N5 N4 C2 116.91(16)
N4 N5 C3 117.09(16)
C3 N6 N7 116.75(16)
C2 N7 N6 117.18(16)
C5 N9 N8 104.42(16)
N9 C5 C6 111.15(18)
N9 C5 C4 121.4(2)
C6 C5 C4 127.4(2)
C7 C6 C5 107.51(18)
C7 C6 H6 126.2
C5 C6 H6 126.2
C6 C7 N8 105.28(19)
C6 C7 C8 130.5(2)
N8 C7 C8 124.1(2)
N9 N8 C7 111.63(16)
N9 N8 C3 119.30(15)
C7 N8 C3 129.05(17)
C9 O5 H5 109.5
N2 C1 N1 121.56(19)
N2 C1 N3 122.16(19)
N1 C1 N3 116.28(19)
N7 C2 N4 125.26(17)
N7 C2 N3 120.94(17)
N4 C2 N3 113.76(16)
N6 C3 N5 125.62(18)
N6 C3 N8 117.78(17)
N5 C3 N8 116.49(17)
C5 C4 H4A 109.5
C5 C4 H4B 109.5
H4A C4 H4B 109.5
C5 C4 H4C 109.5
H4A C4 H4C 109.5
H4B C4 H4C 109.5
C7 C8 H8A 109.5
C7 C8 H8B 109.5
H8A C8 H8B 109.5
C7 C8 H8C 109.5
H8A C8 H8C 109.5
H8B C8 H8C 109.5
O5 C9 H9A 109.5
O5 C9 H9B 109.5
H9A C9 H9B 109.5
O5 C9 H9C 109.5
H9A C9 H9C 109.5
H9B C9 H9C 109.5

loop_
_geom_bond_atom_site_label_1
_geom_bond_atom_site_label_2
_geom_bond_distance
Cl O4 1.4007(19)
Cl O1 1.410(2)
Cl O3 1.4118(19)
Cl O2 1.4307(16)
N2 C1 1.301(3)
N2 H2A 0.8600
N2 H2B 0.8600
N3 C1 1.357(3)
N3 C2 1.371(2)
N3 H3 0.8600
N1 C1 1.315(3)
N1 H1A 0.8600
N1 H1B 0.8600
N4 N5 1.309(2)
N4 C2 1.346(3)
N5 C3 1.349(3)
N6 C3 1.320(3)
N6 N7 1.333(2)
N7 C2 1.327(2)
N9 C5 1.320(2)
N9 N8 1.381(2)
C5 C6 1.402(3)
C5 C4 1.494(3)
C6 C7 1.349(3)
C6 H6 0.9300
C7 N8 1.381(2)
C7 C8 1.489(3)
N8 C3 1.388(2)
O5 C9 1.394(3)
O5 H5 0.8200
C4 H4A 0.9600
C4 H4B 0.9600
C4 H4C 0.9600
C8 H8A 0.9600
C8 H8B 0.9600
C8 H8C 0.9600
C9 H9A 0.9600
C9 H9B 0.9600
C9 H9C 0.9600

loop_
_geom_hbond_atom_site_label_D
_geom_hbond_atom_site_label_H
_geom_hbond_atom_site_label_A
_geom_hbond_site_symmetry_A
_geom_hbond_distance_DH
_geom_hbond_distance_HA
_geom_hbond_distance_DA
_geom_hbond_angle_DHA
N1 H1A O2 3_665 0.86 2.54 3.101(3) 124
O5 H5 N9 2_655 0.82 2.05 2.866(2) 173
O5 H5 N5 2_655 0.82 2.50 2.940(2) 114
N2 H2A O3 1_565 0.86 2.50 3.251(3) 146
N2 H2A O2 1_565 0.86 2.37 3.118(3) 146
N1 H1A O2 1_565 0.86 2.37 3.120(3) 146
N3 H3 O5 . 0.86 1.90 2.700(2) 153
N2 H2B N7 . 0.86 2.09 2.713(2) 129
N1 H1B O5 . 0.86 2.37 3.085(3) 140

loop_
_geom_torsion_atom_site_label_1
_geom_torsion_atom_site_label_2
_geom_torsion_atom_site_label_3
_geom_torsion_atom_site_label_4
_geom_torsion
C2 N4 N5 C3 1.1(3)
C3 N6 N7 C2 0.3(3)
N8 N9 C5 C6 -0.6(2)
N8 N9 C5 C4 -179.98(19)
N9 C5 C6 C7 0.0(3)
C4 C5 C6 C7 179.3(2)
C5 C6 C7 N8 0.6(2)
C5 C6 C7 C8 -175.8(3)
C5 N9 N8 C7 1.0(2)
C5 N9 N8 C3 -177.43(17)
C6 C7 N8 N9 -1.0(2)
C8 C7 N8 N9 175.7(2)
C6 C7 N8 C3 177.2(2)
C8 C7 N8 C3 -6.0(4)
C2 N3 C1 N2 -15.4(3)
C2 N3 C1 N1 164.5(2)
N6 N7 C2 N4 9.1(3)
N6 N7 C2 N3 -173.48(18)
N5 N4 C2 N7 -9.8(3)
N5 N4 C2 N3 172.61(18)
C1 N3 C2 N7 11.8(3)
C1 N3 C2 N4 -170.56(19)
N7 N6 C3 N5 -9.0(3)
N7 N6 C3 N8 174.88(17)
N4 N5 C3 N6 8.3(3)
N4 N5 C3 N8 -175.54(17)
N9 N8 C3 N6 151.36(18)
C7 N8 C3 N6 -26.8(3)
N9 N8 C3 N5 -25.1(3)
C7 N8 C3 N5 156.8(2)
